data_4114278
loop_
_publ_author_name
'Sankar Prasad Rath'
'Marilyn M. Olmstead'
'Lechoslaw Latos-Gra\.zy\'nski'
'Alan L. Balch'

_publ_section_title
;
 Formation and Isolation of an Iron-Tripyrrole Complex from Heme
 Degradation
;
_journal_name_full 'Journal of the American Chemical Society'
_journal_page_first 12678
_journal_page_last 12679
_journal_paper_doi 10.1021/ja036656k
_journal_volume 125
_journal_year 2003
_chemical_formula_sum 'C52 H87 Cl Fe N4 O3.5'
_chemical_formula_weight 915.48
_chemical_name_common '(n-Bu4N)[Fe(Tripyrrole)(Cl)].1.5Cyclohexane 0.5H2O'
_chemical_name_systematic
;
  ?
;
_space_group_IT_number 33
_symmetry_cell_setting orthorhombic
_symmetry_space_group_name_Hall 'P 2c -2n'
_symmetry_space_group_name_H-M 'P n a 21'
_atom_sites_solution_hydrogens geom
_atom_sites_solution_primary direct
_atom_sites_solution_secondary difmap
_audit_creation_method SHELXL-97
_cell_angle_alpha 90.00
_cell_angle_beta 90.00
_cell_angle_gamma 90.00
_cell_formula_units_Z 8
_cell_length_a 33.341(6)
_cell_length_b 14.642(3)
_cell_length_c 21.305(4)
_cell_measurement_reflns_used 985
_cell_measurement_temperature 90(2)
_cell_measurement_theta_max 23.9
_cell_measurement_theta_min 2.5
_cell_volume 10401(3)
_computing_cell_refinement 'SMART 6.22 (Bruker, 2002)'
_computing_data_collection 'SMART 5.054 (Bruker, 2002)'
_computing_data_reduction 'SMART 6.22 (Bruker, 2002)'
_computing_molecular_graphics 'SHELXL 5.1, XP (Sheldrick, 1994)'
_computing_publication_material 'SHELXL-97 (Sheldrick, 1990)'
_computing_structure_refinement 'SHELXL-97 (Sheldrick, 1997)'
_computing_structure_solution 'SHELXS-97 (Sheldrick, 1990)'
_diffrn_ambient_temperature 90(2)
_diffrn_detector_area_resol_mean 8.3
_diffrn_measured_fraction_theta_full 1.000
_diffrn_measured_fraction_theta_max 1.000
_diffrn_measurement_device_type 'Bruker SMART 1000'
_diffrn_measurement_method \w
_diffrn_radiation_monochromator graphite
_diffrn_radiation_source 'normal-focus sealed tube'
_diffrn_radiation_type MoK\a
_diffrn_radiation_wavelength 0.71073
_diffrn_reflns_av_R_equivalents 0.086
_diffrn_reflns_av_sigmaI/netI 0.0885
_diffrn_reflns_limit_h_max 40
_diffrn_reflns_limit_h_min -40
_diffrn_reflns_limit_k_max 17
_diffrn_reflns_limit_k_min -17
_diffrn_reflns_limit_l_max 25
_diffrn_reflns_limit_l_min -25
_diffrn_reflns_number 108728
_diffrn_reflns_theta_full 25.25
_diffrn_reflns_theta_max 25.25
_diffrn_reflns_theta_min 0.96
_diffrn_standards_number 0
_exptl_absorpt_coefficient_mu 0.385
_exptl_absorpt_correction_T_max 0.9516
_exptl_absorpt_correction_T_min 0.8456
_exptl_crystal_colour 'Reddish black'
_exptl_crystal_density_diffrn 1.168
_exptl_crystal_description block
_exptl_crystal_F_000 3976
_exptl_crystal_size_max 0.45
_exptl_crystal_size_mid 0.23
_exptl_crystal_size_min 0.13
_refine_diff_density_max 1.143
_refine_diff_density_min -0.581
_refine_diff_density_rms 0.100
_refine_ls_abs_structure_details 'Flack H D (1983), Acta Cryst. A39, 876-881'
_refine_ls_abs_structure_Flack 0.00(6)
_refine_ls_extinction_method none
_refine_ls_goodness_of_fit_ref 1.055
_refine_ls_hydrogen_treatment constr
_refine_ls_matrix_type full
_refine_ls_number_parameters 1144
_refine_ls_number_reflns 18850
_refine_ls_number_restraints 13
_refine_ls_restrained_S_all 1.056
_refine_ls_R_factor_all 0.1609
_refine_ls_R_factor_gt 0.1105
_refine_ls_shift/su_max 0.042
_refine_ls_shift/su_mean 0.005
_refine_ls_structure_factor_coef Fsqd
_refine_ls_weighting_details 'calc w=1/[\s^2^(Fo^2^)+(0.1232P)^2^+44.4872P] where P=(Fo^2^+2Fc^2^)/3'
_refine_ls_weighting_scheme calc
_refine_ls_wR_factor_gt 0.2769
_refine_ls_wR_factor_ref 0.3049
_reflns_number_gt 11691
_reflns_number_total 18850
_reflns_threshold_expression I>2\s(I)
_cod_data_source_file ja036656ksi20030612_051820.cif
_cod_data_source_block sr29z
_cod_database_code 4114278

loop_
_symmetry_equiv_pos_as_xyz
'x, y, z'
'-x, -y, z+1/2'
'-x+1/2, y+1/2, z+1/2'
'x+1/2, -y+1/2, z'

loop_
_atom_site_label
_atom_site_type_symbol
_atom_site_fract_x
_atom_site_fract_y
_atom_site_fract_z
_atom_site_U_iso_or_equiv
_atom_site_adp_type
_atom_site_occupancy
_atom_site_symmetry_multiplicity
_atom_site_calc_flag
_atom_site_refinement_flags
_atom_site_disorder_assembly
_atom_site_disorder_group
Fe1 Fe 0.11700(4) 0.20856(8) 0.75325(7) 0.0395(3) Uani 1 1 d . . .
Cl1 Cl 0.18068(8) 0.19694(17) 0.78743(14) 0.0520(7) Uani 1 1 d . . .
N1 N 0.0993(2) 0.3376(5) 0.7631(4) 0.0352(18) Uani 1 1 d . B .
N2 N 0.0854(2) 0.1851(4) 0.8357(4) 0.0327(17) Uani 1 1 d . B .
N3 N 0.0991(2) 0.0844(4) 0.7260(3) 0.0337(18) Uani 1 1 d U A .
C1 C 0.1051(3) 0.4014(6) 0.7177(4) 0.034(2) Uani 1 1 d . . .
C2 C 0.0959(3) 0.4911(6) 0.7415(5) 0.039(2) Uani 1 1 d . B .
C3 C 0.0850(3) 0.4800(5) 0.7978(6) 0.042(3) Uani 1 1 d . . .
C4 C 0.0866(3) 0.3855(6) 0.8156(6) 0.048(3) Uani 1 1 d . B .
C5 C 0.0778(3) 0.3451(7) 0.8707(6) 0.054(3) Uani 1 1 d . . .
H5 H 0.0715 0.3839 0.9051 0.064 Uiso 1 1 calc R B .
C6 C 0.0771(3) 0.2498(5) 0.8818(5) 0.039(2) Uani 1 1 d U B .
C7 C 0.0615(4) 0.2019(7) 0.9378(5) 0.053(3) Uani 1 1 d . . .
C8 C 0.0619(3) 0.1120(7) 0.9250(5) 0.053(3) Uani 1 1 d . B .
C9 C 0.0765(3) 0.1040(6) 0.8609(5) 0.046(3) Uani 1 1 d . . .
C10 C 0.0789(3) 0.0195(6) 0.8274(5) 0.047(3) Uani 1 1 d . B .
H10 H 0.0740 -0.0352 0.8502 0.056 Uiso 1 1 calc R . .
C11 C 0.0882(3) 0.0116(5) 0.7626(5) 0.034(2) Uani 1 1 d . . .
C12 C 0.0899(3) -0.0757(6) 0.7280(6) 0.048(3) Uani 1 1 d . B .
C13 C 0.0996(3) -0.0525(6) 0.6692(5) 0.041(2) Uani 1 1 d . . .
C14 C 0.1054(3) 0.0479(6) 0.6691(5) 0.043(3) Uani 1 1 d . A .
C16 C 0.1003(4) 0.5784(7) 0.6995(6) 0.057(3) Uani 1 1 d . . .
H16A H 0.1063 0.6318 0.7265 0.068 Uiso 1 1 calc R B .
H16B H 0.1231 0.5701 0.6702 0.068 Uiso 1 1 calc R . .
C17 C 0.0632(4) 0.5965(8) 0.6629(6) 0.069(4) Uani 1 1 d . B .
H17A H 0.0670 0.6511 0.6370 0.104 Uiso 1 1 calc R . .
H17B H 0.0407 0.6062 0.6918 0.104 Uiso 1 1 calc R . .
H17C H 0.0574 0.5440 0.6358 0.104 Uiso 1 1 calc R . .
C18 C 0.0707(3) 0.5542(6) 0.8457(6) 0.049(3) Uani 1 1 d . B .
H18A H 0.0797 0.5370 0.8883 0.059 Uiso 1 1 calc R . .
H18B H 0.0832 0.6134 0.8349 0.059 Uiso 1 1 calc R . .
C19 C 0.0258(3) 0.5649(6) 0.8458(6) 0.050(3) Uani 1 1 d . . .
H19A H 0.0181 0.6112 0.8767 0.075 Uiso 1 1 calc R B .
H19B H 0.0133 0.5065 0.8566 0.075 Uiso 1 1 calc R . .
H19C H 0.0168 0.5841 0.8040 0.075 Uiso 1 1 calc R . .
C20 C 0.0533(5) 0.2480(8) 1.0016(8) 0.088(6) Uani 1 1 d . B .
H20A H 0.0615 0.2078 1.0367 0.105 Uiso 1 1 calc R . .
H20B H 0.0681 0.3065 1.0050 0.105 Uiso 1 1 calc R . .
C21 C 0.0088(5) 0.2640(11) 1.0027(9) 0.104(6) Uani 1 1 d . . .
H21A H 0.0014 0.2943 1.0420 0.156 Uiso 1 1 calc R B .
H21B H -0.0052 0.2053 0.9996 0.156 Uiso 1 1 calc R . .
H21C H 0.0013 0.3028 0.9671 0.156 Uiso 1 1 calc R . .
C22 C 0.0466(4) 0.0363(7) 0.9668(6) 0.071(4) Uani 1 1 d . . .
H22A H 0.0451 0.0582 1.0107 0.085 Uiso 1 1 calc R B .
H22B H 0.0654 -0.0160 0.9653 0.085 Uiso 1 1 calc R . .
C23 C 0.0049(5) 0.0057(8) 0.9449(7) 0.085(5) Uani 1 1 d . B .
H23A H -0.0046 -0.0442 0.9717 0.127 Uiso 1 1 calc R . .
H23B H 0.0065 -0.0154 0.9013 0.127 Uiso 1 1 calc R . .
H23C H -0.0138 0.0572 0.9476 0.127 Uiso 1 1 calc R . .
C24 C 0.0813(3) -0.1665(5) 0.7579(6) 0.048(2) Uani 1 1 d . . .
H24A H 0.0924 -0.1669 0.8010 0.058 Uiso 1 1 calc R B .
H24B H 0.0949 -0.2151 0.7337 0.058 Uiso 1 1 calc R . .
C25 C 0.0360(3) -0.1872(6) 0.7608(8) 0.071(4) Uani 1 1 d . B .
H25A H 0.0317 -0.2473 0.7799 0.107 Uiso 1 1 calc R . .
H25B H 0.0248 -0.1869 0.7183 0.107 Uiso 1 1 calc R . .
H25C H 0.0225 -0.1404 0.7862 0.107 Uiso 1 1 calc R . .
C26 C 0.1058(4) -0.1142(7) 0.6139(6) 0.057(3) Uani 1 1 d . B .
H26A H 0.1286 -0.0917 0.5885 0.069 Uiso 1 1 calc R . .
H26B H 0.1124 -0.1765 0.6287 0.069 Uiso 1 1 calc R . .
C27 C 0.0689(5) -0.1173(12) 0.5744(8) 0.107(6) Uani 1 1 d . . .
H27A H 0.0734 -0.1574 0.5383 0.160 Uiso 1 1 calc R B .
H27B H 0.0625 -0.0557 0.5596 0.160 Uiso 1 1 calc R . .
H27C H 0.0465 -0.1409 0.5994 0.160 Uiso 1 1 calc R . .
O3 O 0.1117(5) 0.0855(8) 0.6157(7) 0.067(4) Uani 0.66 1 d P A 1
C15 C 0.1227(5) 0.3553(12) 0.6632(10) 0.053(5) Uani 0.66 1 d P B 1
O1 O 0.1271(3) 0.2666(6) 0.6694(5) 0.044(3) Uani 0.66 1 d P B 1
O2 O 0.1272(4) 0.3942(7) 0.6127(6) 0.056(3) Uani 0.66 1 d P B 1
O3A O 0.1089(8) 0.395(2) 0.6604(14) 0.058(7) Uiso 0.34 1 d P B 2
C15A C 0.1239(7) 0.1242(19) 0.6339(12) 0.021(6) Uiso 0.34 1 d P A 2
O1A O 0.1269(5) 0.2056(14) 0.6620(9) 0.033(4) Uiso 0.34 1 d P A 2
O2A O 0.1284(7) 0.1092(14) 0.5778(11) 0.051(5) Uiso 0.34 1 d P A 2
Fe51 Fe -0.36912(4) 0.72830(8) 0.97113(8) 0.0456(4) Uani 1 1 d . . .
Cl51 Cl -0.43251(8) 0.71941(17) 0.93496(13) 0.0526(7) Uani 1 1 d . . .
N51 N -0.3510(2) 0.6032(4) 0.9960(4) 0.043(2) Uani 1 1 d . C .
N52 N -0.3373(2) 0.7047(4) 0.8889(4) 0.043(2) Uani 1 1 d . C .
N53 N -0.3470(3) 0.8582(5) 0.9620(7) 0.075(4) Uani 1 1 d . C .
C51 C -0.3586(3) 0.5665(6) 1.0542(6) 0.047(3) Uani 1 1 d . . .
C52 C -0.3538(4) 0.4692(7) 1.0546(6) 0.060(3) Uani 1 1 d . C .
C53 C -0.3436(3) 0.4454(6) 0.9947(5) 0.042(3) Uani 1 1 d . . .
C54 C -0.3424(3) 0.5293(6) 0.9576(6) 0.045(3) Uani 1 1 d . C .
C55 C -0.3329(3) 0.5388(6) 0.8973(6) 0.043(3) Uani 1 1 d . . .
H55 H -0.3272 0.4840 0.8752 0.052 Uiso 1 1 calc R C .
C56 C -0.3303(3) 0.6207(7) 0.8619(5) 0.044(3) Uani 1 1 d . C .
C57 C -0.3165(3) 0.6310(6) 0.8008(6) 0.053(3) Uani 1 1 d . . .
C58 C -0.3163(4) 0.7256(7) 0.7879(7) 0.061(3) Uani 1 1 d . C .
C59 C -0.3266(4) 0.7683(6) 0.8428(7) 0.061(4) Uani 1 1 d . . .
C60 C -0.3279(3) 0.8633(7) 0.8527(6) 0.053(3) Uani 1 1 d . C .
H60 H -0.3233 0.9018 0.8175 0.064 Uiso 1 1 calc R . .
C61 C -0.3356(3) 0.9062(7) 0.9114(7) 0.061(4) Uani 1 1 d . . .
C62 C -0.3357(3) 0.9990(6) 0.9267(7) 0.054(3) Uani 1 1 d . C .
C63 C -0.3490(3) 1.0124(7) 0.9876(6) 0.053(3) Uani 1 1 d . . .
C64 C -0.3556(4) 0.9190(7) 1.0087(8) 0.073(4) Uani 1 1 d . C .
C66 C -0.3596(4) 0.4081(8) 1.1120(7) 0.077(4) Uani 1 1 d . . .
H66A H -0.3815 0.4332 1.1382 0.092 Uiso 1 1 calc R C .
H66B H -0.3677 0.3464 1.0980 0.092 Uiso 1 1 calc R . .
C67 C -0.3228(5) 0.4007(13) 1.1504(10) 0.152(10) Uani 1 1 d . C .
H67A H -0.3282 0.3625 1.1872 0.227 Uiso 1 1 calc R . .
H67B H -0.3145 0.4617 1.1640 0.227 Uiso 1 1 calc R . .
H67C H -0.3014 0.3730 1.1253 0.227 Uiso 1 1 calc R . .
C68 C -0.3343(3) 0.3526(6) 0.9676(7) 0.067(3) Uani 1 1 d . C .
H68A H -0.3469 0.3475 0.9257 0.080 Uiso 1 1 calc R . .
H68B H -0.3463 0.3051 0.9949 0.080 Uiso 1 1 calc R . .
C69 C -0.2887(4) 0.3350(7) 0.9615(9) 0.095(5) Uani 1 1 d . . .
H69A H -0.2842 0.2741 0.9437 0.142 Uiso 1 1 calc R C .
H69B H -0.2762 0.3385 1.0031 0.142 Uiso 1 1 calc R . .
H69C H -0.2768 0.3811 0.9339 0.142 Uiso 1 1 calc R . .
C70 C -0.3031(4) 0.5548(7) 0.7589(6) 0.063(3) Uani 1 1 d . C .
H70A H -0.3049 0.5753 0.7147 0.076 Uiso 1 1 calc R . .
H70B H -0.3215 0.5025 0.7642 0.076 Uiso 1 1 calc R . .
C71 C -0.2606(4) 0.5229(9) 0.7716(7) 0.080(4) Uani 1 1 d . . .
H71A H -0.2538 0.4729 0.7429 0.119 Uiso 1 1 calc R C .
H71B H -0.2585 0.5013 0.8150 0.119 Uiso 1 1 calc R . .
H71C H -0.2419 0.5737 0.7651 0.119 Uiso 1 1 calc R . .
C72 C -0.3032(4) 0.7668(8) 0.7259(7) 0.073(4) Uani 1 1 d . . .
H72A H -0.3134 0.7275 0.6917 0.088 Uiso 1 1 calc R C .
H72B H -0.3163 0.8271 0.7215 0.088 Uiso 1 1 calc R . .
C73 C -0.2606(5) 0.7790(13) 0.7168(11) 0.129(8) Uani 1 1 d . C .
H73A H -0.2558 0.8058 0.6753 0.193 Uiso 1 1 calc R . .
H73B H -0.2471 0.7197 0.7195 0.193 Uiso 1 1 calc R . .
H73C H -0.2500 0.8199 0.7493 0.193 Uiso 1 1 calc R . .
C74 C -0.3208(3) 1.0748(7) 0.8803(7) 0.060(3) Uani 1 1 d . . .
H74A H -0.3294 1.0594 0.8371 0.072 Uiso 1 1 calc R C .
H74B H -0.3331 1.1341 0.8918 0.072 Uiso 1 1 calc R . .
C75 C -0.2751(4) 1.0829(7) 0.8827(7) 0.069(4) Uani 1 1 d . C .
H75A H -0.2662 1.1303 0.8533 0.103 Uiso 1 1 calc R . .
H75B H -0.2630 1.0243 0.8709 0.103 Uiso 1 1 calc R . .
H75C H -0.2667 1.0992 0.9253 0.103 Uiso 1 1 calc R . .
C76 C -0.3549(4) 1.0949(7) 1.0237(7) 0.067(4) Uani 1 1 d . C .
H76A H -0.3785 1.0864 1.0513 0.080 Uiso 1 1 calc R . .
H76B H -0.3611 1.1456 0.9945 0.080 Uiso 1 1 calc R . .
C77 C -0.3198(5) 1.1219(9) 1.0634(9) 0.102(6) Uani 1 1 d . . .
H77A H -0.3262 1.1780 1.0864 0.153 Uiso 1 1 calc R C .
H77B H -0.2964 1.1323 1.0365 0.153 Uiso 1 1 calc R . .
H77C H -0.3139 1.0729 1.0934 0.153 Uiso 1 1 calc R . .
O53 O -0.3626(7) 0.6071(11) 1.1041(9) 0.096(7) Uani 0.64 1 d P C 3
C65 C -0.3766(5) 0.8728(12) 1.0589(10) 0.053(5) Uani 0.64 1 d P C 3
O51 O -0.3811(4) 0.7839(7) 1.0512(6) 0.059(4) Uani 0.64 1 d P C 3
O52 O -0.3835(4) 0.9138(9) 1.1067(7) 0.067(4) Uani 0.64 1 d P C 3
O53A O -0.3595(7) 0.9105(14) 1.0790(10) 0.040(5) Uiso 0.36 1 d P C 4
C65A C -0.3743(9) 0.642(2) 1.1016(15) 0.031(7) Uiso 0.36 1 d P C 4
O51A O -0.3797(6) 0.7237(13) 1.0714(10) 0.041(5) Uiso 0.36 1 d P C 4
O52A O -0.3840(6) 0.6299(14) 1.1539(10) 0.049(5) Uiso 0.36 1 d P C 4
O2W O -0.3918(9) 0.7419(19) 1.1861(15) 0.076(8) Uiso 0.33 1 d P D 5
O1WA O 0.1351(8) 0.2341(19) 0.5376(14) 0.073(7) Uiso 0.33 1 d P E 6
O1W O 0.1339(8) 0.3075(18) 0.5460(12) 0.070(7) Uiso 0.33 1 d P F 7
N55 N -0.2480(3) 0.7645(6) 1.0925(5) 0.060(3) Uani 1 1 d . . .
C94 C -0.2874(4) 0.7760(9) 1.1292(11) 0.100(6) Uani 1 1 d . . .
H94A H -0.3055 0.7246 1.1187 0.120 Uiso 1 1 calc R . .
H94B H -0.3007 0.8331 1.1154 0.120 Uiso 1 1 calc R . .
C95 C -0.2817(5) 0.7793(11) 1.2020(9) 0.088(5) Uani 1 1 d . . .
H95A H -0.2749 0.7178 1.2181 0.105 Uiso 1 1 calc R . .
H95B H -0.2596 0.8214 1.2129 0.105 Uiso 1 1 calc R . .
C96 C -0.3201(9) 0.8117(18) 1.2308(13) 0.184(12) Uani 1 1 d . . .
H96A H -0.3424 0.7719 1.2172 0.220 Uiso 1 1 calc R . .
H96B H -0.3259 0.8747 1.2166 0.220 Uiso 1 1 calc R . .
C97 C -0.3164(10) 0.810(2) 1.3057(10) 0.193(13) Uani 1 1 d . . .
H97A H -0.3417 0.8308 1.3243 0.290 Uiso 1 1 calc R . .
H97B H -0.2945 0.8498 1.3190 0.290 Uiso 1 1 calc R . .
H97C H -0.3109 0.7471 1.3196 0.290 Uiso 1 1 calc R . .
C98 C -0.2215(4) 0.8488(8) 1.0991(5) 0.054(3) Uani 1 1 d . . .
H98A H -0.2118 0.8511 1.1430 0.065 Uiso 1 1 calc R . .
H98B H -0.1976 0.8397 1.0721 0.065 Uiso 1 1 calc R . .
C99 C -0.2383(5) 0.9382(10) 1.0841(10) 0.107(6) Uani 1 1 d . . .
H99A H -0.2575 0.9563 1.1172 0.129 Uiso 1 1 calc R . .
H99B H -0.2531 0.9344 1.0439 0.129 Uiso 1 1 calc R . .
C100 C -0.2054(6) 1.0109(9) 1.0786(7) 0.096(5) Uani 1 1 d . . .
H10A H -0.1920 1.0142 1.1200 0.115 Uiso 1 1 calc R . .
H10B H -0.1853 0.9873 1.0485 0.115 Uiso 1 1 calc R . .
C101 C -0.2145(7) 1.1052(19) 1.0598(14) 0.192(12) Uani 1 1 d . . .
H10C H -0.1896 1.1410 1.0589 0.288 Uiso 1 1 calc R . .
H10D H -0.2332 1.1324 1.0899 0.288 Uiso 1 1 calc R . .
H10E H -0.2266 1.1052 1.0179 0.288 Uiso 1 1 calc R . .
C102 C -0.2574(6) 0.7524(8) 1.0262(10) 0.107(8) Uani 1 1 d . . .
H10F H -0.2727 0.8064 1.0117 0.128 Uiso 1 1 calc R . .
H10G H -0.2752 0.6986 1.0219 0.128 Uiso 1 1 calc R . .
C103 C -0.2230(5) 0.7399(10) 0.9845(7) 0.077(4) Uani 1 1 d . . .
H10H H -0.2071 0.6870 0.9994 0.092 Uiso 1 1 calc R . .
H10I H -0.2056 0.7946 0.9873 0.092 Uiso 1 1 calc R . .
C104 C -0.2350(7) 0.7233(15) 0.9108(10) 0.134(8) Uani 1 1 d . . .
H10J H -0.2518 0.6677 0.9076 0.161 Uiso 1 1 calc R . .
H10K H -0.2513 0.7756 0.8960 0.161 Uiso 1 1 calc R . .
C105 C -0.2003(7) 0.7131(15) 0.8701(9) 0.132(8) Uani 1 1 d . . .
H10L H -0.2093 0.7047 0.8266 0.197 Uiso 1 1 calc R . .
H10M H -0.1847 0.6598 0.8833 0.197 Uiso 1 1 calc R . .
H10N H -0.1836 0.7680 0.8728 0.197 Uiso 1 1 calc R . .
C106 C -0.2242(4) 0.6851(8) 1.1184(6) 0.063(3) Uani 1 1 d . . .
H10O H -0.1980 0.6838 1.0965 0.076 Uiso 1 1 calc R . .
H10P H -0.2188 0.6974 1.1633 0.076 Uiso 1 1 calc R . .
C107 C -0.2417(4) 0.5957(9) 1.1136(6) 0.071(4) Uani 1 1 d . . .
H10Q H -0.2441 0.5792 1.0687 0.085 Uiso 1 1 calc R . .
H10R H -0.2691 0.5976 1.1314 0.085 Uiso 1 1 calc R . .
C108 C -0.2181(5) 0.5223(9) 1.1469(7) 0.093(5) Uani 1 1 d . . .
H10S H -0.2297 0.4622 1.1360 0.112 Uiso 1 1 calc R . .
H10T H -0.1902 0.5233 1.1308 0.112 Uiso 1 1 calc R . .
C109 C -0.2168(7) 0.5304(10) 1.2163(7) 0.122(7) Uani 1 1 d . . .
H10U H -0.2002 0.4811 1.2337 0.182 Uiso 1 1 calc R . .
H10V H -0.2440 0.5258 1.2332 0.182 Uiso 1 1 calc R . .
H10W H -0.2052 0.5895 1.2279 0.182 Uiso 1 1 calc R . .
N54 N -0.0007(3) 0.2479(5) 0.6206(4) 0.046(2) Uani 1 1 d . . .
C78 C -0.0258(4) 0.1625(8) 0.6098(8) 0.077(4) Uani 1 1 d . . .
H78A H -0.0326 0.1583 0.5646 0.092 Uiso 1 1 calc R . .
H78B H -0.0512 0.1682 0.6335 0.092 Uiso 1 1 calc R . .
C79 C -0.0039(6) 0.0718(8) 0.6304(7) 0.090(5) Uani 1 1 d . . .
H79A H 0.0150 0.0531 0.5969 0.108 Uiso 1 1 calc R . .
H79B H 0.0119 0.0839 0.6688 0.108 Uiso 1 1 calc R . .
C80 C -0.0337(8) -0.0085(15) 0.6435(9) 0.153(9) Uani 1 1 d . . .
H80A H -0.0583 -0.0010 0.6179 0.184 Uiso 1 1 calc R . .
H80B H -0.0211 -0.0675 0.6323 0.184 Uiso 1 1 calc R . .
C81 C -0.0438(6) -0.0075(17) 0.7094(8) 0.143(9) Uani 1 1 d . . .
H81A H -0.0630 -0.0566 0.7183 0.214 Uiso 1 1 calc R . .
H81B H -0.0559 0.0515 0.7202 0.214 Uiso 1 1 calc R . .
H81C H -0.0195 -0.0168 0.7343 0.214 Uiso 1 1 calc R . .
C82 C 0.0091(4) 0.2602(9) 0.6917(7) 0.071(4) Uani 1 1 d . . .
H82A H 0.0279 0.3123 0.6958 0.085 Uiso 1 1 calc R . .
H82B H 0.0237 0.2049 0.7059 0.085 Uiso 1 1 calc R . .
C83 C -0.0268(7) 0.2767(13) 0.7383(8) 0.119(7) Uani 1 1 d . . .
H83A H -0.0401 0.3346 0.7263 0.143 Uiso 1 1 calc R . .
H83B H -0.0466 0.2270 0.7321 0.143 Uiso 1 1 calc R . .
C84 C -0.0180(7) 0.2809(19) 0.7988(9) 0.152(10) Uani 1 1 d . . .
H84A H 0.0062 0.3193 0.8033 0.182 Uiso 1 1 calc R . .
H84B H -0.0107 0.2186 0.8127 0.182 Uiso 1 1 calc R . .
C85 C -0.0476(7) 0.3151(14) 0.8418(10) 0.128(7) Uani 1 1 d . . .
H85A H -0.0365 0.3155 0.8844 0.192 Uiso 1 1 calc R . .
H85B H -0.0714 0.2757 0.8405 0.192 Uiso 1 1 calc R . .
H85C H -0.0551 0.3774 0.8297 0.192 Uiso 1 1 calc R . .
C86 C -0.0249(4) 0.3267(7) 0.5955(6) 0.059(3) Uani 1 1 d . . .
H86A H -0.0513 0.3275 0.6167 0.071 Uiso 1 1 calc R . .
H86B H -0.0297 0.3171 0.5501 0.071 Uiso 1 1 calc R . .
C87 C -0.0048(5) 0.4194(8) 0.6047(8) 0.096(5) Uani 1 1 d . . .
H87A H 0.0219 0.4192 0.5842 0.115 Uiso 1 1 calc R . .
H87B H -0.0008 0.4310 0.6501 0.115 Uiso 1 1 calc R . .
C88 C -0.0310(8) 0.4954(12) 0.5762(9) 0.170(12) Uani 1 1 d . . .
H88A H -0.0584 0.4916 0.5939 0.204 Uiso 1 1 calc R . .
H88B H -0.0196 0.5557 0.5874 0.204 Uiso 1 1 calc R . .
C89 C -0.0331(8) 0.4867(10) 0.5047(9) 0.176(13) Uani 1 1 d . . .
H89A H -0.0498 0.5359 0.4877 0.264 Uiso 1 1 calc R . .
H89B H -0.0449 0.4276 0.4935 0.264 Uiso 1 1 calc R . .
H89C H -0.0061 0.4912 0.4870 0.264 Uiso 1 1 calc R . .
C90 C 0.0391(4) 0.2415(9) 0.5880(8) 0.072(4) Uani 1 1 d . . .
H90A H 0.0532 0.1862 0.6031 0.086 Uiso 1 1 calc R . .
H90B H 0.0555 0.2951 0.5999 0.086 Uiso 1 1 calc R . .
C91 C 0.0363(4) 0.2373(12) 0.5156(9) 0.092(5) Uani 1 1 d . . .
H91A H 0.0169 0.1883 0.5050 0.111 Uiso 1 1 calc R . .
H91B H 0.0242 0.2955 0.5014 0.111 Uiso 1 1 calc R . .
C92 C 0.0732(9) 0.221(2) 0.4762(17) 0.224(17) Uani 1 1 d . . .
H92A H 0.0964 0.2556 0.4930 0.268 Uiso 1 1 calc R . .
H92B H 0.0800 0.1557 0.4742 0.268 Uiso 1 1 calc R . .
C93 C 0.0622(11) 0.254(2) 0.4187(19) 0.32(3) Uani 1 1 d . . .
H93A H 0.0851 0.2510 0.3900 0.475 Uiso 1 1 calc R . .
H93B H 0.0532 0.3173 0.4227 0.475 Uiso 1 1 calc R . .
H93C H 0.0402 0.2165 0.4019 0.475 Uiso 1 1 calc R . .
C110 C -0.1337(7) 0.6707(13) 0.7319(16) 0.189(14) Uani 1 1 d . . .
H11A H -0.1538 0.6865 0.6995 0.227 Uiso 1 1 calc R . .
H11B H -0.1416 0.7039 0.7704 0.227 Uiso 1 1 calc R . .
C111 C -0.1393(6) 0.5732(13) 0.7456(14) 0.148(9) Uani 1 1 d . . .
H11C H -0.1574 0.5671 0.7821 0.178 Uiso 1 1 calc R . .
H11D H -0.1526 0.5441 0.7092 0.178 Uiso 1 1 calc R . .
C112 C -0.1033(9) 0.5254(18) 0.7585(19) 0.217(17) Uani 1 1 d . . .
H11E H -0.0992 0.5282 0.8045 0.260 Uiso 1 1 calc R . .
H11F H -0.1083 0.4605 0.7480 0.260 Uiso 1 1 calc R . .
C113 C -0.0676(8) 0.5484(16) 0.7316(13) 0.157(10) Uani 1 1 d . . .
H11G H -0.0652 0.5179 0.6902 0.188 Uiso 1 1 calc R . .
H11H H -0.0453 0.5266 0.7584 0.188 Uiso 1 1 calc R . .
C114 C -0.0641(8) 0.6512(16) 0.7230(14) 0.173(11) Uani 1 1 d . . .
H11I H -0.0503 0.6752 0.7606 0.208 Uiso 1 1 calc R . .
H11J H -0.0459 0.6614 0.6870 0.208 Uiso 1 1 calc R . .
C115 C -0.0988(9) 0.708(3) 0.713(2) 0.31(3) Uani 1 1 d . . .
H11K H -0.0949 0.7666 0.7355 0.373 Uiso 1 1 calc R . .
H11L H -0.1008 0.7225 0.6676 0.373 Uiso 1 1 calc R . .
C116 C 0.1732(7) 0.5272(15) 0.4707(13) 0.145(8) Uani 1 1 d . . .
H11M H 0.1934 0.5138 0.4380 0.175 Uiso 1 1 calc R . .
H11N H 0.1788 0.4868 0.5068 0.175 Uiso 1 1 calc R . .
C117 C 0.1356(8) 0.5047(18) 0.4469(15) 0.177(12) Uani 1 1 d . . .
H11O H 0.1333 0.4373 0.4473 0.212 Uiso 1 1 calc R . .
H11P H 0.1349 0.5242 0.4024 0.212 Uiso 1 1 calc R . .
C118 C 0.0999(7) 0.5417(17) 0.4777(13) 0.158(10) Uani 1 1 d . . .
H11Q H 0.0947 0.5066 0.5165 0.189 Uiso 1 1 calc R . .
H11R H 0.0765 0.5335 0.4495 0.189 Uiso 1 1 calc R . .
C119 C 0.1036(7) 0.6387(18) 0.4936(13) 0.156(9) Uani 1 1 d . . .
H11S H 0.1033 0.6756 0.4547 0.187 Uiso 1 1 calc R . .
H11T H 0.0804 0.6575 0.5197 0.187 Uiso 1 1 calc R . .
C120 C 0.1406(7) 0.6560(18) 0.5277(12) 0.154(9) Uani 1 1 d . . .
H12A H 0.1395 0.6232 0.5683 0.185 Uiso 1 1 calc R . .
H12B H 0.1424 0.7222 0.5370 0.185 Uiso 1 1 calc R . .
C121 C 0.1789(6) 0.6262(14) 0.4920(10) 0.122(7) Uani 1 1 d . . .
H12C H 0.1833 0.6663 0.4552 0.147 Uiso 1 1 calc R . .
H12D H 0.2026 0.6310 0.5198 0.147 Uiso 1 1 calc R . .
C122 C -0.1598(11) 0.0521(19) 0.815(3) 0.35(4) Uani 1 1 d . . .
H12E H -0.1805 0.0789 0.8431 0.418 Uiso 1 1 calc R . .
H12F H -0.1671 0.0635 0.7711 0.418 Uiso 1 1 calc R . .
C123 C -0.1142(13) 0.094(3) 0.8322(13) 0.32(3) Uani 1 1 d . . .
H12G H -0.0925 0.0507 0.8207 0.388 Uiso 1 1 calc R . .
H12H H -0.1094 0.1538 0.8123 0.388 Uiso 1 1 calc R . .
C124 C -0.1193(15) 0.100(2) 0.8955(19) 0.32(3) Uani 1 1 d . . .
H12I H -0.1459 0.1269 0.9050 0.382 Uiso 1 1 calc R . .
H12J H -0.0984 0.1400 0.9139 0.382 Uiso 1 1 calc R . .
C125 C -0.1164(11) 0.006(2) 0.9226(14) 0.26(2) Uani 1 1 d . . .
H12K H -0.1131 0.0095 0.9687 0.316 Uiso 1 1 calc R . .
H12L H -0.0929 -0.0262 0.9048 0.316 Uiso 1 1 calc R . .
C126 C -0.1566(14) -0.046(3) 0.9053(16) 0.29(2) Uani 1 1 d . . .
H12M H -0.1805 -0.0150 0.9225 0.343 Uiso 1 1 calc R . .
H12N H -0.1561 -0.1104 0.9201 0.343 Uiso 1 1 calc R . .
C127 C -0.1548(11) -0.040(2) 0.8270(15) 0.233(18) Uani 1 1 d . . .
H12O H -0.1288 -0.0617 0.8108 0.279 Uiso 1 1 calc R . .
H12P H -0.1767 -0.0758 0.8077 0.279 Uiso 1 1 calc R . .

loop_
_atom_site_aniso_label
_atom_site_aniso_U_11
_atom_site_aniso_U_22
_atom_site_aniso_U_33
_atom_site_aniso_U_23
_atom_site_aniso_U_13
_atom_site_aniso_U_12
Fe1 0.0424(8) 0.0204(6) 0.0557(9) -0.0067(7) 0.0014(7) 0.0014(5)
Cl1 0.0456(14) 0.0405(13) 0.0700(18) -0.0024(12) -0.0025(13) -0.0022(11)
N1 0.028(4) 0.035(4) 0.043(5) 0.008(4) 0.012(4) -0.014(3)
N2 0.047(5) 0.012(3) 0.038(5) 0.004(3) -0.006(4) -0.004(3)
N3 0.050(4) 0.017(3) 0.033(4) -0.013(3) 0.006(3) 0.002(3)
C1 0.051(6) 0.027(4) 0.022(5) 0.003(4) -0.010(4) -0.006(4)
C2 0.058(6) 0.022(4) 0.038(6) 0.012(4) -0.005(5) -0.010(4)
C3 0.041(6) 0.009(4) 0.076(8) 0.001(4) -0.001(5) -0.003(4)
C4 0.031(6) 0.033(5) 0.079(8) -0.003(5) 0.000(5) -0.004(4)
C5 0.038(6) 0.041(6) 0.082(9) -0.004(6) 0.014(6) 0.001(5)
C6 0.048(5) 0.018(4) 0.050(5) -0.004(4) -0.003(4) 0.000(3)
C7 0.081(8) 0.029(5) 0.051(7) 0.002(5) 0.015(6) -0.003(5)
C8 0.063(7) 0.042(6) 0.053(7) 0.005(5) 0.002(6) -0.005(5)
C9 0.063(7) 0.031(5) 0.044(6) -0.004(4) -0.001(5) 0.010(5)
C10 0.045(6) 0.028(5) 0.067(8) -0.017(5) 0.002(5) -0.002(4)
C11 0.035(5) 0.019(4) 0.048(6) 0.003(4) -0.009(5) 0.003(3)
C12 0.043(6) 0.020(4) 0.081(9) 0.005(5) -0.008(6) 0.003(4)
C13 0.057(7) 0.031(5) 0.036(6) -0.007(4) -0.012(5) 0.015(4)
C14 0.047(6) 0.021(4) 0.061(7) -0.006(5) 0.011(5) 0.001(4)
C16 0.082(9) 0.030(5) 0.059(7) 0.009(5) 0.003(7) -0.013(5)
C17 0.098(10) 0.042(6) 0.068(8) 0.019(6) -0.019(7) -0.005(6)
C18 0.058(7) 0.022(5) 0.067(7) -0.022(5) 0.009(6) -0.001(4)
C19 0.047(6) 0.030(5) 0.073(7) -0.016(5) -0.011(6) 0.006(4)
C20 0.094(12) 0.027(6) 0.143(15) -0.007(7) 0.051(10) -0.016(6)
C21 0.090(12) 0.104(12) 0.118(14) -0.052(10) 0.039(10) -0.032(9)
C22 0.108(10) 0.036(5) 0.068(8) -0.003(6) 0.027(8) -0.010(6)
C23 0.109(11) 0.039(6) 0.106(11) 0.005(7) 0.045(9) -0.026(7)
C24 0.059(6) 0.020(4) 0.065(7) -0.013(5) 0.013(6) 0.003(4)
C25 0.073(8) 0.027(5) 0.113(11) -0.005(7) 0.003(8) -0.012(5)
C26 0.071(8) 0.039(6) 0.062(7) -0.023(5) -0.007(6) 0.014(5)
C27 0.119(14) 0.112(13) 0.090(11) -0.058(10) -0.024(10) 0.024(10)
O3 0.098(11) 0.030(6) 0.072(9) -0.009(7) 0.024(9) 0.010(7)
C15 0.040(10) 0.029(9) 0.090(16) -0.021(9) -0.010(10) 0.003(8)
O1 0.061(7) 0.012(5) 0.059(8) -0.001(4) 0.007(6) 0.005(4)
O2 0.077(9) 0.034(6) 0.056(8) 0.000(5) -0.002(7) -0.017(5)
Fe51 0.0390(8) 0.0199(6) 0.0780(11) 0.0107(7) -0.0007(8) -0.0023(5)
Cl51 0.0458(15) 0.0454(14) 0.0667(17) 0.0177(13) -0.0037(13) -0.0008(11)
N51 0.043(5) 0.009(3) 0.078(6) 0.017(4) -0.001(4) 0.008(3)
N52 0.052(5) 0.013(3) 0.064(6) -0.001(4) 0.003(4) 0.002(3)
N53 0.039(5) 0.020(4) 0.166(12) 0.014(6) 0.005(7) 0.002(4)
C51 0.057(7) 0.022(5) 0.062(8) 0.011(5) -0.017(6) -0.007(4)
C52 0.057(7) 0.044(6) 0.079(9) 0.024(6) -0.007(7) -0.009(5)
C53 0.040(6) 0.022(4) 0.063(7) 0.004(4) 0.000(5) -0.012(4)
C54 0.041(6) 0.025(5) 0.069(8) 0.013(5) 0.000(5) -0.012(4)
C55 0.042(6) 0.020(4) 0.068(8) 0.000(5) 0.005(5) -0.002(4)
C56 0.036(6) 0.043(6) 0.054(7) -0.003(5) 0.010(5) -0.006(4)
C57 0.052(7) 0.019(4) 0.089(9) 0.007(5) 0.003(6) -0.001(4)
C58 0.060(7) 0.026(5) 0.095(10) 0.016(6) 0.014(7) -0.010(5)
C59 0.067(8) 0.014(5) 0.102(10) 0.000(6) 0.006(8) 0.001(5)
C60 0.036(6) 0.040(6) 0.084(9) 0.019(6) -0.016(6) 0.004(4)
C61 0.043(7) 0.024(5) 0.115(12) -0.006(6) -0.001(7) 0.000(5)
C62 0.043(6) 0.013(4) 0.105(10) 0.016(5) -0.016(7) 0.003(4)
C63 0.043(6) 0.038(6) 0.079(9) 0.028(6) 0.006(6) 0.000(5)
C64 0.060(8) 0.022(5) 0.138(13) 0.021(7) 0.033(8) 0.008(5)
C66 0.077(9) 0.043(6) 0.110(11) 0.037(7) -0.013(8) -0.021(6)
C67 0.129(15) 0.135(15) 0.19(2) 0.133(16) -0.093(15) -0.043(12)
C68 0.070(7) 0.021(5) 0.109(10) 0.011(6) 0.019(8) -0.001(5)
C69 0.082(9) 0.029(6) 0.174(17) 0.005(8) 0.017(11) 0.015(6)
C70 0.087(9) 0.041(6) 0.062(8) 0.009(6) 0.006(7) -0.009(5)
C71 0.085(10) 0.062(8) 0.091(11) -0.031(7) 0.029(8) 0.001(7)
C72 0.081(10) 0.049(7) 0.090(10) 0.011(7) -0.012(8) -0.012(6)
C73 0.080(12) 0.128(15) 0.18(2) 0.101(14) -0.016(12) -0.007(10)
C74 0.044(6) 0.029(5) 0.107(10) 0.018(6) -0.007(6) -0.005(5)
C75 0.064(8) 0.026(5) 0.116(11) 0.018(6) 0.018(8) -0.008(5)
C76 0.051(7) 0.035(6) 0.114(11) 0.024(6) 0.000(7) 0.002(5)
C77 0.106(13) 0.053(8) 0.147(16) -0.004(9) -0.021(12) 0.018(8)
O53 0.155(17) 0.041(9) 0.093(14) 0.031(9) -0.068(13) -0.012(10)
C65 0.042(10) 0.042(9) 0.077(14) -0.004(9) -0.013(10) -0.010(8)
O51 0.083(10) 0.034(6) 0.059(8) 0.013(6) -0.022(7) -0.010(6)
O52 0.067(9) 0.062(8) 0.073(9) -0.037(7) 0.004(8) -0.011(6)
N55 0.055(6) 0.053(6) 0.072(7) 0.027(5) -0.005(6) 0.002(4)
C94 0.039(8) 0.061(9) 0.20(2) 0.009(10) 0.029(10) 0.013(6)
C95 0.080(11) 0.078(10) 0.104(13) -0.006(9) 0.034(10) -0.018(8)
C96 0.22(3) 0.15(2) 0.19(3) 0.054(18) 0.06(2) 0.08(2)
C97 0.25(3) 0.22(3) 0.108(18) 0.005(18) 0.08(2) 0.04(3)
C98 0.058(7) 0.066(7) 0.039(6) 0.011(5) 0.000(5) -0.013(6)
C99 0.113(13) 0.064(9) 0.144(16) 0.026(10) -0.054(12) -0.023(9)
C100 0.154(16) 0.055(8) 0.078(10) 0.016(7) -0.006(10) -0.012(9)
C101 0.13(2) 0.20(3) 0.25(3) 0.05(2) -0.02(2) -0.060(19)
C102 0.117(15) 0.037(7) 0.167(19) 0.018(8) -0.102(15) -0.018(8)
C103 0.065(9) 0.096(10) 0.069(10) 0.019(8) -0.028(8) -0.015(7)
C104 0.16(2) 0.142(18) 0.103(15) -0.059(13) -0.050(15) 0.003(15)
C105 0.153(19) 0.148(18) 0.094(14) -0.054(13) -0.006(13) -0.007(15)
C106 0.065(8) 0.061(7) 0.064(8) 0.025(6) 0.002(7) -0.003(6)
C107 0.096(11) 0.065(8) 0.053(8) 0.016(6) 0.020(7) 0.009(7)
C108 0.129(14) 0.044(7) 0.106(13) -0.016(7) -0.023(10) 0.017(8)
C109 0.23(2) 0.057(9) 0.081(11) 0.034(8) -0.043(13) 0.006(11)
N54 0.056(6) 0.038(5) 0.045(5) -0.006(4) -0.020(5) -0.005(4)
C78 0.054(7) 0.061(8) 0.115(12) -0.033(8) 0.023(8) -0.025(6)
C79 0.163(16) 0.046(7) 0.062(9) 0.008(6) 0.014(9) -0.016(8)
C80 0.20(2) 0.148(19) 0.113(16) -0.053(14) 0.071(16) -0.050(17)
C81 0.133(17) 0.22(2) 0.074(11) -0.040(14) 0.008(11) -0.057(16)
C82 0.072(9) 0.058(7) 0.083(10) 0.011(7) -0.006(8) -0.023(6)
C83 0.18(2) 0.105(13) 0.076(13) -0.017(10) 0.006(13) 0.000(13)
C84 0.125(18) 0.26(3) 0.073(13) -0.002(16) -0.046(12) 0.023(19)
C85 0.16(2) 0.128(16) 0.097(14) -0.021(12) -0.047(14) -0.002(14)
C86 0.056(7) 0.054(7) 0.066(8) -0.014(6) -0.027(6) 0.009(6)
C87 0.144(15) 0.033(6) 0.110(13) 0.008(7) -0.009(11) 0.024(8)
C88 0.29(3) 0.089(13) 0.128(17) -0.033(12) -0.091(19) 0.111(17)
C89 0.36(4) 0.046(9) 0.124(16) -0.014(9) -0.14(2) 0.002(13)
C90 0.052(8) 0.054(7) 0.109(12) 0.028(7) -0.016(8) 0.003(6)
C91 0.033(7) 0.109(12) 0.135(16) -0.028(11) 0.006(8) 0.003(7)
C92 0.18(3) 0.24(3) 0.26(4) 0.11(3) 0.14(3) 0.07(2)
C93 0.26(4) 0.32(5) 0.37(5) 0.29(5) 0.15(4) 0.04(3)
C110 0.15(2) 0.087(14) 0.33(4) 0.076(19) 0.07(2) 0.045(13)
C111 0.104(14) 0.104(14) 0.24(3) 0.033(17) 0.025(17) 0.016(11)
C112 0.18(3) 0.13(2) 0.33(4) 0.12(3) 0.07(3) 0.02(2)
C113 0.17(2) 0.122(18) 0.18(2) -0.007(16) -0.10(2) -0.002(16)
C114 0.18(2) 0.109(17) 0.23(3) -0.007(18) 0.06(2) -0.001(16)
C115 0.14(2) 0.34(4) 0.46(6) 0.35(5) -0.12(3) -0.08(3)
C116 0.128(18) 0.130(18) 0.18(2) -0.033(17) 0.004(18) 0.035(15)
C117 0.15(2) 0.17(2) 0.21(3) 0.00(2) 0.10(2) 0.03(2)
C118 0.131(18) 0.15(2) 0.19(2) 0.08(2) 0.001(19) -0.030(16)
C119 0.14(2) 0.13(2) 0.19(3) -0.022(18) 0.001(19) 0.035(17)
C120 0.119(18) 0.18(2) 0.16(2) -0.055(18) 0.047(17) -0.021(16)
C121 0.107(14) 0.137(17) 0.123(16) -0.028(13) 0.032(12) -0.005(12)
C122 0.25(4) 0.10(2) 0.70(11) 0.05(4) -0.15(5) -0.05(2)
C123 0.44(6) 0.43(6) 0.102(19) 0.00(3) 0.02(3) -0.36(5)
C124 0.55(8) 0.17(3) 0.23(4) 0.08(3) -0.16(5) -0.23(4)
C125 0.34(5) 0.26(4) 0.19(3) 0.06(3) -0.15(3) -0.18(4)
C126 0.44(7) 0.23(4) 0.19(4) 0.02(3) -0.05(4) -0.18(4)
C127 0.33(4) 0.18(3) 0.20(3) 0.03(2) -0.12(3) -0.14(3)

loop_
_atom_type_symbol
_atom_type_description
_atom_type_scat_dispersion_real
_atom_type_scat_dispersion_imag
_atom_type_scat_source
C C 0.0033 0.0016 'International Tables Vol C Tables 4.2.6.8 and 6.1.1.4'
H H 0.0000 0.0000 'International Tables Vol C Tables 4.2.6.8 and 6.1.1.4'
N N 0.0061 0.0033 'International Tables Vol C Tables 4.2.6.8 and 6.1.1.4'
O O 0.0106 0.0060 'International Tables Vol C Tables 4.2.6.8 and 6.1.1.4'
Fe Fe 0.3463 0.8444 'International Tables Vol C Tables 4.2.6.8 and 6.1.1.4'
Cl Cl 0.1484 0.1585 'International Tables Vol C Tables 4.2.6.8 and 6.1.1.4'

loop_
_geom_angle_atom_site_label_1
_geom_angle_atom_site_label_2
_geom_angle_atom_site_label_3
_geom_angle
O1A Fe1 N1 100.1(6)
O1A Fe1 N3 75.1(6)
N1 Fe1 N3 143.6(3)
O1A Fe1 O1 26.3(5)
N1 Fe1 O1 75.1(3)
N3 Fe1 O1 100.2(4)
O1A Fe1 N2 156.1(6)
N1 Fe1 N2 85.3(3)
N3 Fe1 N2 86.7(3)
O1 Fe1 N2 155.2(4)
O1A Fe1 Cl1 99.2(5)
N1 Fe1 Cl1 108.5(2)
N3 Fe1 Cl1 107.9(2)
O1 Fe1 Cl1 99.3(3)
N2 Fe1 Cl1 101.1(2)
C1 N1 C4 105.6(8)
C1 N1 Fe1 122.4(6)
C4 N1 Fe1 131.0(6)
C9 N2 C6 106.1(8)
C9 N2 Fe1 126.8(6)
C6 N2 Fe1 125.7(6)
C14 N3 C11 104.3(7)
C14 N3 Fe1 125.3(6)
C11 N3 Fe1 128.3(6)
O3A C1 N1 131.9(15)
O3A C1 C2 116.2(16)
N1 C1 C2 110.3(8)
O3A C1 C15 30.5(14)
N1 C1 C15 107.7(10)
C2 C1 C15 141.6(11)
C3 C2 C1 106.1(8)
C3 C2 C16 132.3(9)
C1 C2 C16 121.6(9)
C2 C3 C4 111.3(10)
C2 C3 C18 128.1(9)
C4 C3 C18 120.5(10)
C5 C4 N1 123.2(9)
C5 C4 C3 130.2(11)
N1 C4 C3 106.6(10)
C4 C5 C6 125.5(11)
N2 C6 C5 123.4(10)
N2 C6 C7 108.4(7)
C5 C6 C7 127.4(9)
C8 C7 C6 107.3(9)
C8 C7 C20 127.5(10)
C6 C7 C20 124.5(8)
C7 C8 C9 105.8(9)
C7 C8 C22 126.6(11)
C9 C8 C22 127.4(10)
N2 C9 C10 123.8(10)
N2 C9 C8 112.3(9)
C10 C9 C8 123.8(10)
C11 C10 C9 124.5(10)
N3 C11 C10 123.3(8)
N3 C11 C12 112.2(8)
C10 C11 C12 124.4(8)
C13 C12 C11 105.0(8)
C13 C12 C24 131.9(10)
C11 C12 C24 123.1(10)
C12 C13 C14 106.4(8)
C12 C13 C26 128.1(9)
C14 C13 C26 125.4(10)
O3 C14 N3 131.1(9)
O3 C14 C15A 32.6(10)
N3 C14 C15A 102.9(13)
O3 C14 C13 116.6(10)
N3 C14 C13 111.9(9)
C15A C14 C13 143.4(14)
C17 C16 C2 111.5(9)
C19 C18 C3 112.2(8)
C21 C20 C7 104.9(14)
C8 C22 C23 109.9(11)
C12 C24 C25 112.2(9)
C27 C26 C13 110.3(10)
O2 C15 O1 122.2(18)
O2 C15 C1 122.0(15)
O1 C15 C1 114.9(17)
C15 O1 Fe1 119.2(12)
O2A C15A O1A 126(2)
O2A C15A C14 114(3)
O1A C15A C14 119(2)
C15A O1A Fe1 116.6(16)
O51 Fe51 N51 102.4(4)
O51 Fe51 N53 76.5(5)
N51 Fe51 N53 140.0(3)
O51 Fe51 N52 157.0(4)
N51 Fe51 N52 85.2(3)
N53 Fe51 N52 83.7(4)
O51 Fe51 O51A 27.0(5)
N51 Fe51 O51A 76.1(6)
N53 Fe51 O51A 100.4(7)
N52 Fe51 O51A 155.5(6)
O51 Fe51 Cl51 97.6(4)
N51 Fe51 Cl51 108.8(2)
N53 Fe51 Cl51 111.0(3)
N52 Fe51 Cl51 100.4(3)
O51A Fe51 Cl51 100.5(5)
C51 N51 C54 105.4(8)
C51 N51 Fe51 122.7(7)
C54 N51 Fe51 128.3(7)
C56 N52 C59 105.0(9)
C56 N52 Fe51 126.0(6)
C59 N52 Fe51 127.6(7)
C61 N53 C64 107.6(9)
C61 N53 Fe51 131.6(10)
C64 N53 Fe51 117.5(9)
O53 C51 N51 127.8(10)
O53 C51 C52 119.3(12)
N51 C51 C52 111.9(11)
O53 C51 C65A 22.2(12)
N51 C51 C65A 111.3(13)
C52 C51 C65A 136.6(16)
C53 C52 C51 106.0(10)
C53 C52 C66 129.0(11)
C51 C52 C66 124.9(13)
C52 C53 C54 107.3(9)
C52 C53 C68 129.7(10)
C54 C53 C68 123.0(10)
C55 C54 N51 122.5(8)
C55 C54 C53 128.1(10)
N51 C54 C53 109.3(10)
C54 C55 C56 128.0(9)
N52 C56 C57 110.5(9)
N52 C56 C55 121.5(9)
C57 C56 C55 127.6(9)
C56 C57 C58 106.9(10)
C56 C57 C70 125.2(9)
C58 C57 C70 127.8(11)
C59 C58 C57 106.3(11)
C59 C58 C72 129.4(9)
C57 C58 C72 124.2(12)
C58 C59 N52 111.0(8)
C58 C59 C60 125.9(12)
N52 C59 C60 123.0(12)
C59 C60 C61 125.0(11)
N53 C61 C62 108.8(12)
N53 C61 C60 121.8(10)
C62 C61 C60 129.3(12)
C63 C62 C61 110.8(11)
C63 C62 C74 126.3(10)
C61 C62 C74 122.8(13)
C62 C63 C76 131.4(10)
C62 C63 C64 101.8(11)
C76 C63 C64 126.8(12)
N53 C64 C65 109.5(11)
N53 C64 C63 110.9(12)
C65 C64 C63 137.8(13)
N53 C64 O53A 133.4(12)
C65 C64 O53A 35.5(10)
C63 C64 O53A 113.4(13)
C67 C66 C52 112.5(11)
C53 C68 C69 112.6(9)
C57 C70 C71 113.7(10)
C73 C72 C58 116.8(13)
C75 C74 C62 110.4(9)
C63 C76 C77 114.5(10)
O52 C65 O51 124.9(19)
O52 C65 C64 119.0(16)
O51 C65 C64 115.2(17)
C65 O51 Fe51 120.0(12)
O52A C65A O51A 123(3)
O52A C65A C51 126(3)
O51A C65A C51 111(2)
C65A O51A Fe51 118.0(17)
C102 N55 C106 111.9(11)
C102 N55 C98 108.2(9)
C106 N55 C98 106.4(9)
C102 N55 C94 108.9(14)
C106 N55 C94 110.4(10)
C98 N55 C94 111.1(10)
N55 C94 C95 113.9(13)
C96 C95 C94 108.2(17)
C95 C96 C97 110(2)
C99 C98 N55 118.8(10)
C98 C99 C100 111.4(13)
C101 C100 C99 121.8(17)
N55 C102 C103 115.8(12)
C102 C103 C104 114.0(15)
C105 C104 C103 113.0(18)
C107 C106 N55 117.4(11)
C106 C107 C108 113.8(13)
C109 C108 C107 115.3(13)
C90 N54 C86 111.0(9)
C90 N54 C78 111.4(9)
C86 N54 C78 106.3(9)
C90 N54 C82 105.8(10)
C86 N54 C82 111.6(9)
C78 N54 C82 110.8(10)
N54 C78 C79 113.3(11)
C80 C79 C78 112.9(17)
C81 C80 C79 108.3(16)
N54 C82 C83 118.0(12)
C84 C83 C82 117(2)
C83 C84 C85 119(2)
N54 C86 C87 113.4(10)
C86 C87 C88 109.9(16)
C89 C88 C87 111.1(15)
N54 C90 C91 114.3(11)
C92 C91 C90 120.8(19)
C93 C92 C91 103(3)
C115 C110 C111 124(2)
C112 C111 C110 114(2)
C113 C112 C111 122(2)
C112 C113 C114 111(2)
C115 C114 C113 122(2)
C110 C115 C114 114(2)
C117 C116 C121 116(2)
C116 C117 C118 119(3)
C117 C118 C119 113(2)
C120 C119 C118 111(2)
C119 C120 C121 114(2)
C116 C121 C120 108.0(17)
C127 C122 C123 102(3)
C124 C123 C122 97(3)
C123 C124 C125 108(4)
C124 C125 C126 107(3)
C125 C126 C127 100(3)
C122 C127 C126 103(4)

loop_
_geom_bond_atom_site_label_1
_geom_bond_atom_site_label_2
_geom_bond_distance
Fe1 O1A 1.973(19)
Fe1 N1 1.990(7)
Fe1 N3 2.001(7)
Fe1 O1 2.008(11)
Fe1 N2 2.077(8)
Fe1 Cl1 2.251(3)
N1 C1 1.360(11)
N1 C4 1.387(13)
N2 C9 1.336(12)
N2 C6 1.393(12)
N3 C14 1.340(13)
N3 C11 1.370(11)
C1 O3A 1.23(3)
C1 C2 1.440(13)
C1 C15 1.47(2)
C2 C3 1.265(15)
C2 C16 1.567(13)
C3 C4 1.436(13)
C3 C18 1.564(13)
C4 C5 1.347(16)
C5 C6 1.415(13)
C6 C7 1.478(15)
C7 C8 1.345(14)
C7 C20 1.543(19)
C8 C9 1.455(15)
C8 C22 1.510(15)
C9 C10 1.430(13)
C10 C11 1.419(15)
C11 C12 1.477(13)
C12 C13 1.338(15)
C12 C24 1.502(13)
C13 C14 1.483(13)
C13 C26 1.498(13)
C14 O3 1.281(17)
C14 C15A 1.48(3)
C16 C17 1.486(16)
C18 C19 1.504(14)
C20 C21 1.50(2)
C22 C23 1.53(2)
C24 C25 1.544(14)
C26 C27 1.492(18)
C15 O2 1.23(2)
C15 O1 1.31(2)
C15A O2A 1.23(4)
C15A O1A 1.34(3)
Fe51 O51 1.933(14)
Fe51 N51 2.001(6)
Fe51 N53 2.049(8)
Fe51 N52 2.077(9)
Fe51 O51A 2.17(2)
Fe51 Cl51 2.253(3)
N51 C51 1.375(14)
N51 C54 1.387(13)
N52 C56 1.377(12)
N52 C59 1.400(15)
N53 C61 1.342(17)
N53 C64 1.365(18)
C51 O53 1.23(2)
C51 C52 1.434(15)
C51 C65A 1.59(3)
C52 C53 1.366(16)
C52 C66 1.527(16)
C53 C54 1.462(13)
C53 C68 1.508(14)
C54 C55 1.329(15)
C55 C56 1.420(14)
C56 C57 1.390(16)
C57 C58 1.412(13)
C57 C70 1.498(16)
C58 C59 1.371(18)
C58 C72 1.516(19)
C59 C60 1.408(14)
C60 C61 1.423(18)
C61 C62 1.397(14)
C62 C63 1.386(18)
C62 C74 1.566(16)
C63 C76 1.446(17)
C63 C64 1.456(14)
C64 C65 1.45(2)
C64 O53A 1.51(3)
C66 C67 1.478(19)
C68 C69 1.549(16)
C70 C71 1.515(17)
C72 C73 1.44(2)
C74 C75 1.531(16)
C76 C77 1.496(19)
C65 O52 1.21(2)
C65 O51 1.32(2)
C65A O52A 1.17(4)
C65A O51A 1.37(4)
N55 C102 1.46(2)
N55 C106 1.513(15)
N55 C98 1.526(15)
N55 C94 1.538(18)
C94 C95 1.56(3)
C95 C96 1.49(3)
C96 C97 1.60(3)
C98 C99 1.460(18)
C99 C100 1.53(2)
C100 C101 1.47(3)
C102 C103 1.46(2)
C103 C104 1.64(2)
C104 C105 1.45(3)
C106 C107 1.437(18)
C107 C108 1.510(18)
C108 C109 1.48(2)
N54 C90 1.498(17)
N54 C86 1.507(14)
N54 C78 1.523(13)
N54 C82 1.561(16)
C78 C79 1.58(2)
C79 C80 1.56(2)
C80 C81 1.44(2)
C82 C83 1.58(2)
C83 C84 1.32(2)
C84 C85 1.43(3)
C86 C87 1.527(18)
C87 C88 1.540(19)
C88 C89 1.53(2)
C90 C91 1.55(2)
C91 C92 1.51(3)
C92 C93 1.37(5)
C110 C115 1.35(3)
C110 C111 1.47(3)
C111 C112 1.42(3)
C112 C113 1.36(3)
C113 C114 1.52(3)
C114 C115 1.44(3)
C116 C117 1.39(3)
C116 C121 1.53(3)
C117 C118 1.46(3)
C118 C119 1.47(3)
C119 C120 1.45(3)
C120 C121 1.55(2)
C122 C127 1.38(4)
C122 C123 1.68(4)
C123 C124 1.36(4)
C124 C125 1.49(4)
C125 C126 1.59(4)
C126 C127 1.67(4)
